data_4504486
loop_
_publ_author_name
'Nu\~nez, Jose E.'
'Khuong, Tinh-Alfredo V.'
'Campos, Luis M.'
'Farf\'an, Norberto'
'Dang, Hung'
'Karlen, Steven D.'
'Garcia-Garibay, Miguel A.'

_publ_section_title
;
 Crystal Phases and Phase Transitions in a Highly Polymorphogenic
 Solid-State Molecular Gyroscope withmeta-Methoxytrityl Frames
;
_journal_issue 4
_journal_name_full 'Crystal Growth &amp; Design'
_journal_page_first 866
_journal_paper_doi 10.1021/cg050155o
_journal_volume 6
_journal_year 2006
_chemical_formula_moiety 'C54 H46 O6, 2(C H2 Cl2)'
_chemical_formula_sum 'C56 H50 Cl4 O6'
_chemical_formula_weight 960.76
_chemical_name_systematic
; 
 ? 
;
_space_group_IT_number 2
_symmetry_cell_setting triclinic
_symmetry_space_group_name_Hall '-P 1'
_symmetry_space_group_name_H-M 'P -1'
_atom_sites_solution_hydrogens geom
_atom_sites_solution_primary direct
_atom_sites_solution_secondary difmap
_audit_creation_method SHELXL-97
_cell_angle_alpha 89.392(4)
_cell_angle_beta 73.078(4)
_cell_angle_gamma 89.372(4)
_cell_formula_units_Z 1
_cell_length_a 8.906(2)
_cell_length_b 11.926(3)
_cell_length_c 11.959(3)
_cell_measurement_reflns_used 2729
_cell_measurement_temperature 120(2)
_cell_measurement_theta_max 25.53
_cell_measurement_theta_min 2.46
_cell_volume 1215.1(5)
_computing_cell_refinement 'Bruker SMART'
_computing_data_collection 'Bruker SMART'
_computing_data_reduction 'Bruker SAINT'
_computing_molecular_graphics 'Bruker SHELXTL'
_computing_publication_material 'Bruker SHELXTL'
_computing_structure_refinement 'SHELXL-97 (Sheldrick, 1997)'
_computing_structure_solution 'SHELXS-97 (Sheldrick, 1990)'
_diffrn_ambient_temperature 120(2)
_diffrn_measured_fraction_theta_full 0.984
_diffrn_measured_fraction_theta_max 0.984
_diffrn_measurement_device_type 'CCD area detector'
_diffrn_measurement_method 'phi and omega scans'
_diffrn_radiation_monochromator graphite
_diffrn_radiation_source 'fine-focus sealed tube'
_diffrn_radiation_type MoK\a
_diffrn_radiation_wavelength 0.71073
_diffrn_reflns_av_R_equivalents 0.0000
_diffrn_reflns_av_sigmaI/netI 0.0658
_diffrn_reflns_limit_h_max 11
_diffrn_reflns_limit_h_min -10
_diffrn_reflns_limit_k_max 14
_diffrn_reflns_limit_k_min -14
_diffrn_reflns_limit_l_max 14
_diffrn_reflns_limit_l_min 0
_diffrn_reflns_number 4936
_diffrn_reflns_theta_full 26.49
_diffrn_reflns_theta_max 26.49
_diffrn_reflns_theta_min 1.71
_exptl_absorpt_coefficient_mu 0.295
_exptl_absorpt_correction_T_max 0.9434
_exptl_absorpt_correction_T_min 0.8912
_exptl_absorpt_correction_type multi-scan
_exptl_absorpt_process_details 'Sadabs (Bruker)'
_exptl_crystal_colour colorless
_exptl_crystal_density_diffrn 1.313
_exptl_crystal_density_method 'not measured'
_exptl_crystal_description parallelepi
_exptl_crystal_F_000 502
_exptl_crystal_size_max 0.40
_exptl_crystal_size_mid 0.20
_exptl_crystal_size_min 0.20
_refine_diff_density_max 0.406
_refine_diff_density_min -0.479
_refine_diff_density_rms 0.074
_refine_ls_extinction_method none
_refine_ls_goodness_of_fit_ref 1.010
_refine_ls_hydrogen_treatment constr
_refine_ls_matrix_type full
_refine_ls_number_parameters 301
_refine_ls_number_reflns 4936
_refine_ls_number_restraints 0
_refine_ls_restrained_S_all 1.010
_refine_ls_R_factor_all 0.1020
_refine_ls_R_factor_gt 0.0593
_refine_ls_shift/su_max 0.001
_refine_ls_shift/su_mean 0.000
_refine_ls_structure_factor_coef Fsqd
_refine_ls_weighting_details 'calc w=1/[\s^2^(Fo^2^)+(0.1068P)^2^+0.0000P] where P=(Fo^2^+2Fc^2^)/3'
_refine_ls_weighting_scheme calc
_refine_ls_wR_factor_gt 0.1554
_refine_ls_wR_factor_ref 0.1773
_reflns_number_gt 3090
_reflns_number_total 4936
_reflns_threshold_expression >2sigma(I)
_cod_data_source_file cg050155osi20050415_023754.cif
_cod_data_source_block gg3304sm
_cod_depositor_comments
;
The following automatic conversions were performed:

'_symmetry_cell_setting' value 'Triclinic' changed to 'triclinic'
according to /home/saulius/struct/CIF-dictionaries/cif_core.dic
dictionary named 'cif_core.dic' version 2.4.1 from
2010-06-29.

'_refine_ls_hydrogen_treatment' value 'Constr' changed
to 'constr' according to
/home/saulius/struct/CIF-dictionaries/cif_core.dic dictionary named
'cif_core.dic' version 2.4.1 from 2010-06-29.

Automatic conversion script
Id: cif_fix_values 1715 2011-07-08 13:25:40Z adriana 
;
_cod_original_sg_symbol_H-M P-1
_cod_database_code 4504486

loop_
_symmetry_equiv_pos_as_xyz
'x, y, z'
'-x, -y, -z'

loop_
_atom_site_label
_atom_site_type_symbol
_atom_site_fract_x
_atom_site_fract_y
_atom_site_fract_z
_atom_site_U_iso_or_equiv
_atom_site_adp_type
_atom_site_occupancy
_atom_site_symmetry_multiplicity
_atom_site_calc_flag
_atom_site_refinement_flags
O1 O 0.1373(2) 0.59067(16) 0.42876(17) 0.0397(5) Uani 1 1 d .
O2 O -0.1180(3) 1.12459(19) 0.89852(19) 0.0480(6) Uani 1 1 d .
O3 O 0.7389(2) 0.76419(18) 0.84338(18) 0.0407(5) Uani 1 1 d .
C1 C -0.1387(3) 0.4543(2) 0.9926(2) 0.0289(6) Uani 1 1 d .
H1 H -0.2339 0.4230 0.9872 0.035 Uiso 1 1 calc R
C2 C -0.0751(3) 0.5453(2) 0.9230(2) 0.0270(6) Uani 1 1 d .
H2 H -0.1271 0.5762 0.8707 0.032 Uiso 1 1 calc R
C3 C 0.0655(3) 0.5919(2) 0.9296(2) 0.0240(6) Uani 1 1 d .
C4 C 0.1352(3) 0.6836(2) 0.8535(2) 0.0266(6) Uani 1 1 d .
C5 C 0.1958(3) 0.7560(2) 0.7869(2) 0.0244(6) Uani 1 1 d .
C6 C 0.2791(3) 0.8406(2) 0.6996(2) 0.0231(6) Uani 1 1 d .
C7 C 0.2294(3) 0.8247(2) 0.5871(2) 0.0233(6) Uani 1 1 d .
C8 C 0.2055(3) 0.7176(2) 0.5521(2) 0.0271(6) Uani 1 1 d .
H8 H 0.2198 0.6547 0.5974 0.032 Uiso 1 1 calc R
C9 C 0.1612(3) 0.7013(2) 0.4522(2) 0.0289(6) Uani 1 1 d .
C10 C 0.1422(3) 0.7916(2) 0.3830(2) 0.0336(7) Uani 1 1 d .
H10 H 0.1130 0.7804 0.3137 0.040 Uiso 1 1 calc R
C11 C 0.1672(3) 0.8988(2) 0.4181(2) 0.0367(7) Uani 1 1 d .
H11 H 0.1553 0.9615 0.3717 0.044 Uiso 1 1 calc R
C12 C 0.2089(3) 0.9158(2) 0.5188(2) 0.0309(6) Uani 1 1 d .
H12 H 0.2237 0.9899 0.5419 0.037 Uiso 1 1 calc R
C13 C 0.2348(3) 0.9596(2) 0.7485(2) 0.0253(6) Uani 1 1 d .
C14 C 0.0777(3) 0.9837(2) 0.8061(2) 0.0295(6) Uani 1 1 d .
H14 H 0.0019 0.9258 0.8200 0.035 Uiso 1 1 calc R
C15 C 0.0319(3) 1.0917(3) 0.8430(2) 0.0359(7) Uani 1 1 d .
C16 C 0.1438(4) 1.1770(2) 0.8229(3) 0.0387(7) Uani 1 1 d .
H16 H 0.1131 1.2513 0.8478 0.046 Uiso 1 1 calc R
C17 C 0.2977(4) 1.1523(2) 0.7670(3) 0.0383(7) Uani 1 1 d .
H17 H 0.3735 1.2101 0.7535 0.046 Uiso 1 1 calc R
C18 C 0.3447(3) 1.0445(2) 0.7298(2) 0.0295(6) Uani 1 1 d .
H18 H 0.4521 1.0287 0.6916 0.035 Uiso 1 1 calc R
C19 C 0.4567(3) 0.8180(2) 0.6759(2) 0.0236(6) Uani 1 1 d .
C20 C 0.5143(3) 0.8031(2) 0.7713(2) 0.0273(6) Uani 1 1 d .
H20 H 0.4447 0.8071 0.8483 0.033 Uiso 1 1 calc R
C21 C 0.6728(3) 0.7823(2) 0.7546(3) 0.0308(6) Uani 1 1 d .
C22 C 0.7752(3) 0.7775(2) 0.6419(3) 0.0338(7) Uani 1 1 d .
H22 H 0.8839 0.7634 0.6299 0.041 Uiso 1 1 calc R
C23 C 0.7178(3) 0.7933(2) 0.5480(3) 0.0311(6) Uani 1 1 d .
H23 H 0.7878 0.7910 0.4711 0.037 Uiso 1 1 calc R
C24 C 0.5582(3) 0.8125(2) 0.5639(2) 0.0275(6) Uani 1 1 d .
H24 H 0.5196 0.8217 0.4983 0.033 Uiso 1 1 calc R
C25 C 0.0573(4) 0.5705(3) 0.3436(3) 0.0487(8) Uani 1 1 d .
H25A H -0.0441 0.6098 0.3659 0.073 Uiso 1 1 calc R
H25B H 0.0403 0.4898 0.3393 0.073 Uiso 1 1 calc R
H25C H 0.1208 0.5981 0.2672 0.073 Uiso 1 1 calc R
C26 C -0.2337(4) 1.0372(3) 0.9297(3) 0.0528(9) Uani 1 1 d .
H26A H -0.2431 1.0017 0.8585 0.079 Uiso 1 1 calc R
H26B H -0.3353 1.0696 0.9731 0.079 Uiso 1 1 calc R
H26C H -0.2013 0.9810 0.9786 0.079 Uiso 1 1 calc R
C27 C 0.6362(4) 0.7550(3) 0.9591(3) 0.0519(9) Uani 1 1 d .
H27A H 0.5854 0.8276 0.9834 0.078 Uiso 1 1 calc R
H27B H 0.6964 0.7321 1.0124 0.078 Uiso 1 1 calc R
H27C H 0.5560 0.6987 0.9612 0.078 Uiso 1 1 calc R
Cl1S Cl 0.37527(12) 0.43672(7) 0.64335(10) 0.0674(3) Uani 1 1 d .
Cl2S Cl 0.53636(11) 0.47210(9) 0.81970(8) 0.0652(3) Uani 1 1 d .
C1S C 0.5135(4) 0.5164(3) 0.6844(3) 0.0441(8) Uani 1 1 d .
H1S1 H 0.4803 0.5961 0.6898 0.053 Uiso 1 1 calc R
H1S2 H 0.6158 0.5105 0.6234 0.053 Uiso 1 1 calc R

loop_
_atom_site_aniso_label
_atom_site_aniso_U_11
_atom_site_aniso_U_22
_atom_site_aniso_U_33
_atom_site_aniso_U_23
_atom_site_aniso_U_13
_atom_site_aniso_U_12
O1 0.0422(12) 0.0351(12) 0.0459(12) -0.0007(9) -0.0185(10) -0.0148(9)
O2 0.0426(13) 0.0486(14) 0.0531(14) -0.0097(11) -0.0148(11) 0.0150(11)
O3 0.0297(11) 0.0519(13) 0.0454(12) 0.0001(10) -0.0186(10) 0.0020(9)
C1 0.0199(13) 0.0279(15) 0.0384(16) 0.0092(12) -0.0076(12) -0.0111(11)
C2 0.0233(14) 0.0282(14) 0.0290(14) 0.0103(11) -0.0072(11) -0.0064(11)
C3 0.0215(13) 0.0201(13) 0.0274(13) 0.0071(10) -0.0022(11) -0.0080(10)
C4 0.0211(13) 0.0256(14) 0.0322(14) 0.0060(12) -0.0062(11) -0.0053(11)
C5 0.0180(13) 0.0245(14) 0.0299(14) 0.0053(11) -0.0057(11) -0.0060(10)
C6 0.0186(13) 0.0209(13) 0.0296(14) 0.0099(11) -0.0070(11) -0.0069(10)
C7 0.0149(12) 0.0248(13) 0.0281(14) 0.0068(11) -0.0030(10) -0.0081(10)
C8 0.0183(13) 0.0276(14) 0.0344(15) 0.0082(12) -0.0063(11) -0.0068(11)
C9 0.0198(13) 0.0298(15) 0.0357(15) 0.0001(12) -0.0055(11) -0.0059(11)
C10 0.0281(15) 0.0423(17) 0.0315(15) 0.0028(13) -0.0104(12) -0.0064(12)
C11 0.0370(17) 0.0369(17) 0.0363(16) 0.0134(13) -0.0112(13) -0.0047(13)
C12 0.0306(15) 0.0257(14) 0.0363(15) 0.0089(12) -0.0094(12) -0.0083(11)
C13 0.0264(14) 0.0245(14) 0.0270(14) 0.0073(11) -0.0111(11) -0.0041(11)
C14 0.0291(15) 0.0320(15) 0.0290(14) 0.0051(12) -0.0111(12) -0.0019(12)
C15 0.0353(17) 0.0400(17) 0.0347(16) -0.0021(13) -0.0142(13) 0.0109(14)
C16 0.056(2) 0.0230(15) 0.0435(17) -0.0049(13) -0.0255(16) 0.0085(14)
C17 0.052(2) 0.0285(16) 0.0401(17) 0.0080(13) -0.0215(15) -0.0085(14)
C18 0.0310(15) 0.0255(14) 0.0331(15) 0.0067(11) -0.0111(12) -0.0063(11)
C19 0.0179(13) 0.0178(12) 0.0335(14) 0.0068(10) -0.0051(11) -0.0096(10)
C20 0.0229(14) 0.0239(14) 0.0339(15) 0.0015(11) -0.0063(11) -0.0061(11)
C21 0.0231(14) 0.0277(15) 0.0448(17) 0.0018(12) -0.0150(13) -0.0052(11)
C22 0.0176(14) 0.0301(15) 0.0510(18) 0.0030(13) -0.0058(13) -0.0076(11)
C23 0.0207(14) 0.0291(15) 0.0393(16) 0.0071(12) -0.0019(12) -0.0089(11)
C24 0.0227(14) 0.0239(14) 0.0352(15) 0.0087(11) -0.0071(12) -0.0085(11)
C25 0.048(2) 0.053(2) 0.049(2) -0.0060(16) -0.0192(16) -0.0174(16)
C26 0.0331(18) 0.073(3) 0.051(2) -0.0100(18) -0.0097(16) 0.0103(17)
C27 0.042(2) 0.076(3) 0.0438(19) -0.0033(17) -0.0225(16) 0.0131(18)
Cl1S 0.0700(7) 0.0407(5) 0.1069(8) 0.0215(5) -0.0498(6) -0.0271(4)
Cl2S 0.0488(6) 0.0926(8) 0.0526(6) 0.0162(5) -0.0127(4) -0.0005(5)
C1S 0.0402(18) 0.0336(17) 0.061(2) 0.0105(15) -0.0195(16) -0.0104(14)

loop_
_atom_type_symbol
_atom_type_description
_atom_type_scat_dispersion_real
_atom_type_scat_dispersion_imag
_atom_type_scat_source
C C 0.0033 0.0016 'International Tables Vol C Tables 4.2.6.8 and 6.1.1.4'
H H 0.0000 0.0000 'International Tables Vol C Tables 4.2.6.8 and 6.1.1.4'
O O 0.0106 0.0060 'International Tables Vol C Tables 4.2.6.8 and 6.1.1.4'
Cl Cl 0.1484 0.1585 'International Tables Vol C Tables 4.2.6.8 and 6.1.1.4'

loop_
_geom_angle_atom_site_label_1
_geom_angle_atom_site_label_2
_geom_angle_atom_site_label_3
_geom_angle
_geom_angle_site_symmetry_1
_geom_angle_site_symmetry_3
C9 O1 C25 117.2(2) . .
C15 O2 C26 116.5(2) . .
C21 O3 C27 117.7(2) . .
C2 C1 C3 121.0(2) . 2_567
C2 C1 H1 119.5 . .
C3 C1 H1 119.5 2_567 .
C1 C2 C3 120.2(2) . .
C1 C2 H2 119.9 . .
C3 C2 H2 119.9 . .
C1 C3 C2 118.9(2) 2_567 .
C1 C3 C4 121.0(2) 2_567 .
C2 C3 C4 120.1(2) . .
C5 C4 C3 177.1(3) . .
C4 C5 C6 176.2(3) . .
C5 C6 C13 109.7(2) . .
C5 C6 C19 107.0(2) . .
C13 C6 C19 110.9(2) . .
C5 C6 C7 108.0(2) . .
C13 C6 C7 110.3(2) . .
C19 C6 C7 110.8(2) . .
C8 C7 C12 118.7(2) . .
C8 C7 C6 119.7(2) . .
C12 C7 C6 121.6(2) . .
C9 C8 C7 120.8(2) . .
C9 C8 H8 119.6 . .
C7 C8 H8 119.6 . .
C8 C9 O1 115.0(2) . .
C8 C9 C10 120.8(3) . .
O1 C9 C10 124.2(2) . .
C11 C10 C9 118.2(3) . .
C11 C10 H10 120.9 . .
C9 C10 H10 120.9 . .
C12 C11 C10 121.3(3) . .
C12 C11 H11 119.3 . .
C10 C11 H11 119.3 . .
C11 C12 C7 120.2(3) . .
C11 C12 H12 119.9 . .
C7 C12 H12 119.9 . .
C18 C13 C14 119.4(2) . .
C18 C13 C6 121.7(2) . .
C14 C13 C6 118.7(2) . .
C15 C14 C13 120.3(3) . .
C15 C14 H14 119.9 . .
C13 C14 H14 119.9 . .
O2 C15 C14 125.1(3) . .
O2 C15 C16 115.1(3) . .
C14 C15 C16 119.8(3) . .
C17 C16 C15 119.5(3) . .
C17 C16 H16 120.3 . .
C15 C16 H16 120.3 . .
C16 C17 C18 121.2(3) . .
C16 C17 H17 119.4 . .
C18 C17 H17 119.4 . .
C17 C18 C13 119.9(3) . .
C17 C18 H18 120.1 . .
C13 C18 H18 120.1 . .
C24 C19 C20 119.7(2) . .
C24 C19 C6 122.1(2) . .
C20 C19 C6 118.1(2) . .
C21 C20 C19 120.4(3) . .
C21 C20 H20 119.8 . .
C19 C20 H20 119.8 . .
O3 C21 C20 124.2(3) . .
O3 C21 C22 115.9(2) . .
C20 C21 C22 119.9(2) . .
C23 C22 C21 119.4(2) . .
C23 C22 H22 120.3 . .
C21 C22 H22 120.3 . .
C22 C23 C24 121.0(3) . .
C22 C23 H23 119.5 . .
C24 C23 H23 119.5 . .
C19 C24 C23 119.5(3) . .
C19 C24 H24 120.2 . .
C23 C24 H24 120.2 . .
O1 C25 H25A 109.5 . .
O1 C25 H25B 109.5 . .
H25A C25 H25B 109.5 . .
O1 C25 H25C 109.5 . .
H25A C25 H25C 109.5 . .
H25B C25 H25C 109.5 . .
O2 C26 H26A 109.5 . .
O2 C26 H26B 109.5 . .
H26A C26 H26B 109.5 . .
O2 C26 H26C 109.5 . .
H26A C26 H26C 109.5 . .
H26B C26 H26C 109.5 . .
O3 C27 H27A 109.5 . .
O3 C27 H27B 109.5 . .
H27A C27 H27B 109.5 . .
O3 C27 H27C 109.5 . .
H27A C27 H27C 109.5 . .
H27B C27 H27C 109.5 . .
Cl1S C1S Cl2S 112.16(17) . .
Cl1S C1S H1S1 109.2 . .
Cl2S C1S H1S1 109.2 . .
Cl1S C1S H1S2 109.2 . .
Cl2S C1S H1S2 109.2 . .
H1S1 C1S H1S2 107.9 . .

loop_
_geom_bond_atom_site_label_1
_geom_bond_atom_site_label_2
_geom_bond_distance
_geom_bond_site_symmetry_2
O1 C9 1.383(3) .
O1 C25 1.426(4) .
O2 C15 1.362(4) .
O2 C26 1.441(4) .
O3 C21 1.369(3) .
O3 C27 1.423(4) .
C1 C2 1.382(4) .
C1 C3 1.389(4) 2_567
C1 H1 0.9500 .
C2 C3 1.399(3) .
C2 H2 0.9500 .
C3 C1 1.389(4) 2_567
C3 C4 1.441(3) .
C4 C5 1.190(4) .
C5 C6 1.484(3) .
C6 C13 1.544(4) .
C6 C19 1.545(3) .
C6 C7 1.548(4) .
C7 C8 1.386(4) .
C7 C12 1.394(4) .
C8 C9 1.379(4) .
C8 H8 0.9500 .
C9 C10 1.390(4) .
C10 C11 1.390(4) .
C10 H10 0.9500 .
C11 C12 1.378(4) .
C11 H11 0.9500 .
C12 H12 0.9500 .
C13 C18 1.387(4) .
C13 C14 1.396(4) .
C14 C15 1.384(4) .
C14 H14 0.9500 .
C15 C16 1.401(4) .
C16 C17 1.369(4) .
C16 H16 0.9500 .
C17 C18 1.385(4) .
C17 H17 0.9500 .
C18 H18 0.9500 .
C19 C24 1.383(4) .
C19 C20 1.388(4) .
C20 C21 1.387(4) .
C20 H20 0.9500 .
C21 C22 1.392(4) .
C22 C23 1.372(4) .
C22 H22 0.9500 .
C23 C24 1.394(4) .
C23 H23 0.9500 .
C24 H24 0.9500 .
C25 H25A 0.9800 .
C25 H25B 0.9800 .
C25 H25C 0.9800 .
C26 H26A 0.9800 .
C26 H26B 0.9800 .
C26 H26C 0.9800 .
C27 H27A 0.9800 .
C27 H27B 0.9800 .
C27 H27C 0.9800 .
Cl1S C1S 1.745(3) .
Cl2S C1S 1.764(3) .
C1S H1S1 0.9900 .
C1S H1S2 0.9900 .

loop_
_geom_torsion_atom_site_label_1
_geom_torsion_atom_site_label_2
_geom_torsion_atom_site_label_3
_geom_torsion_atom_site_label_4
_geom_torsion
_geom_torsion_site_symmetry_1
_geom_torsion_site_symmetry_4
C3 C1 C2 C3 0.4(4) 2_567 .
C1 C2 C3 C1 -0.4(4) . 2_567
C1 C2 C3 C4 177.3(2) . .
C5 C6 C7 C8 -37.2(3) . .
C13 C6 C7 C8 -157.1(2) . .
C19 C6 C7 C8 79.7(3) . .
C5 C6 C7 C12 143.3(2) . .
C13 C6 C7 C12 23.4(3) . .
C19 C6 C7 C12 -99.8(3) . .
C12 C7 C8 C9 -0.5(4) . .
C6 C7 C8 C9 -180.0(2) . .
C7 C8 C9 O1 -178.4(2) . .
C7 C8 C9 C10 1.2(4) . .
C25 O1 C9 C8 165.8(2) . .
C25 O1 C9 C10 -13.8(4) . .
C8 C9 C10 C11 -0.8(4) . .
O1 C9 C10 C11 178.8(2) . .
C9 C10 C11 C12 -0.3(4) . .
C10 C11 C12 C7 1.0(4) . .
C8 C7 C12 C11 -0.7(4) . .
C6 C7 C12 C11 178.9(2) . .
C5 C6 C13 C18 140.8(2) . .
C19 C6 C13 C18 22.8(3) . .
C7 C6 C13 C18 -100.4(3) . .
C5 C6 C13 C14 -43.7(3) . .
C19 C6 C13 C14 -161.7(2) . .
C7 C6 C13 C14 75.2(3) . .
C18 C13 C14 C15 0.7(4) . .
C6 C13 C14 C15 -175.0(2) . .
C26 O2 C15 C14 5.8(4) . .
C26 O2 C15 C16 -174.8(3) . .
C13 C14 C15 O2 179.2(2) . .
C13 C14 C15 C16 -0.2(4) . .
O2 C15 C16 C17 -179.6(3) . .
C14 C15 C16 C17 -0.2(4) . .
C15 C16 C17 C18 0.1(4) . .
C16 C17 C18 C13 0.4(4) . .
C14 C13 C18 C17 -0.8(4) . .
C6 C13 C18 C17 174.8(2) . .
C5 C6 C19 C24 132.2(2) . .
C13 C6 C19 C24 -108.2(3) . .
C7 C6 C19 C24 14.7(3) . .
C5 C6 C19 C20 -47.9(3) . .
C13 C6 C19 C20 71.7(3) . .
C7 C6 C19 C20 -165.4(2) . .
C24 C19 C20 C21 -0.3(4) . .
C6 C19 C20 C21 179.9(2) . .
C27 O3 C21 C20 6.6(4) . .
C27 O3 C21 C22 -172.6(3) . .
C19 C20 C21 O3 -178.5(2) . .
C19 C20 C21 C22 0.7(4) . .
O3 C21 C22 C23 179.2(2) . .
C20 C21 C22 C23 -0.1(4) . .
C21 C22 C23 C24 -0.9(4) . .
C20 C19 C24 C23 -0.7(4) . .
C6 C19 C24 C23 179.2(2) . .
C22 C23 C24 C19 1.3(4) . .
